data_7039107
loop_
_publ_author_name
'Goura, Joydeb'
'Brambleby, Jamie'
'Topping, Craig V.'
'Goddard, Paul A.'
'Suriya Narayanan, Ramakirushnan'
'Bar, Arun Kumar'
'Chandrasekhar, Vadapalli'

_publ_section_title
;
 Heterometallic trinuclear {CoLn(III)} (Ln = Gd, Tb, Ho and Er) complexes
 in a bent geometry. Field-induced single-ion magnetic behavior of the
 Er(III) and Tb(III) analogues.
;
_journal_issue 22
_journal_name_full 'Dalton transactions (Cambridge, England : 2003)'
_journal_page_first 9235
_journal_page_last 9249
_journal_paper_doi 10.1039/c5dt03871e
_journal_volume 45
_journal_year 2016
_chemical_formula_moiety 'C28 H42 Co2 Gd N4 O13, N O3, 4(H2 O), 3(H4 C O)'
_chemical_formula_sum 'C31 H62 Co2 Gd N5 O23'
_chemical_formula_weight 1147.94
_chemical_properties_physical Heat-sensitive
_space_group_crystal_system monoclinic
_space_group_IT_number 15
_space_group_name_Hall '-C 2yc'
_space_group_name_H-M_alt 'C 1 2/c 1'
_symmetry_space_group_name_Hall '-C 2yc'
_symmetry_space_group_name_H-M 'C 1 2/c 1'
_atom_sites_solution_hydrogens mixed
_audit_creation_method SHELXL-2014/7
_audit_update_record
;
2016-04-23 deposited with the CCDC.
2016-04-27 downloaded from the CCDC.
;
_cell_angle_alpha 90
_cell_angle_beta 116.956(5)
_cell_angle_gamma 90
_cell_formula_units_Z 4
_cell_length_a 25.139(5)
_cell_length_b 11.924(5)
_cell_length_c 16.545(5)
_cell_measurement_reflns_used 9110
_cell_measurement_temperature 298(2)
_cell_measurement_theta_max 28.356
_cell_measurement_theta_min 2.526
_cell_volume 4421(2)
_computing_cell_refinement 'Bruker SAINT'
_computing_data_collection 'Bruker APEX'
_computing_data_reduction 'Bruker SAINT'
_computing_molecular_graphics 'DIAMOND 3.1 d'
_computing_publication_material 'SHELXL-2014/7 (Sheldrick, 2014)'
_computing_structure_refinement 'SHELXL-2014/7 (Sheldrick, 2014)'
_computing_structure_solution 'SHELXT (Sheldrick, 2014)'
_diffrn_ambient_temperature 298(2)
_diffrn_measured_fraction_theta_full 0.999
_diffrn_measured_fraction_theta_max 0.997
_diffrn_measurement_device_type 'Bruker SMART APEX'
_diffrn_measurement_method \w
_diffrn_radiation_type MoK\a
_diffrn_radiation_wavelength 0.71069
_diffrn_reflns_av_R_equivalents 0.0414
_diffrn_reflns_av_unetI/netI 0.0378
_diffrn_reflns_Laue_measured_fraction_full 0.999
_diffrn_reflns_Laue_measured_fraction_max 0.997
_diffrn_reflns_limit_h_max 29
_diffrn_reflns_limit_h_min -33
_diffrn_reflns_limit_k_max 15
_diffrn_reflns_limit_k_min -15
_diffrn_reflns_limit_l_max 22
_diffrn_reflns_limit_l_min -16
_diffrn_reflns_number 19398
_diffrn_reflns_point_group_measured_fraction_full 0.999
_diffrn_reflns_point_group_measured_fraction_max 0.997
_diffrn_reflns_theta_full 25.240
_diffrn_reflns_theta_max 28.366
_diffrn_reflns_theta_min 2.124
_diffrn_source 'fine-focus sealed tube'
_exptl_absorpt_coefficient_mu 2.294
_exptl_absorpt_correction_T_max 0.760
_exptl_absorpt_correction_T_min 0.700
_exptl_absorpt_correction_type psi-scan
_exptl_absorpt_process_details 'North et al, 1968'
_exptl_crystal_colour brown
_exptl_crystal_density_diffrn 1.722
_exptl_crystal_density_method 'not measured'
_exptl_crystal_description blocks
_exptl_crystal_F_000 2020
_exptl_crystal_preparation 'Magnetic properties,Luminescent'
_exptl_crystal_recrystallization_method 'Re-crystallisation from solvent'
_exptl_crystal_size_max 0.16
_exptl_crystal_size_mid 0.14
_exptl_crystal_size_min 0.12
_refine_diff_density_max 1.428
_refine_diff_density_min -0.568
_refine_diff_density_rms 0.119
_refine_ls_extinction_method none
_refine_ls_goodness_of_fit_ref 1.097
_refine_ls_hydrogen_treatment mixed
_refine_ls_matrix_type full
_refine_ls_number_parameters 297
_refine_ls_number_reflns 5518
_refine_ls_number_restraints 38
_refine_ls_restrained_S_all 1.105
_refine_ls_R_factor_all 0.0455
_refine_ls_R_factor_gt 0.0365
_refine_ls_shift/su_max 0.001
_refine_ls_shift/su_mean 0.000
_refine_ls_structure_factor_coef Fsqd
_refine_ls_weighting_details 'w=1/[\s^2^(Fo^2^)+(0.0555P)^2^+8.0089P] where P=(Fo^2^+2Fc^2^)/3'
_refine_ls_weighting_scheme calc
_refine_ls_wR_factor_gt 0.0998
_refine_ls_wR_factor_ref 0.1036
_reflns_Friedel_coverage 0.000
_reflns_number_gt 4740
_reflns_number_total 5518
_reflns_threshold_expression 'I > 2\s(I)'
_cod_data_source_file c5dt03871e2.cif
_cod_data_source_block shelx_Complex1_Co2Gd_squeezed
_cod_depositor_comments
;
The following automatic conversions were performed:

'_exptl_absorpt_correction_type' value 'PSI-SCAN' changed to
'psi-scan' according to
/usr/data/users/saulius/crontab/automatic-downloads/rss-feeds/RSC/lib/dictionaries/cif_core.dic
dictionary named 'cif_core.dic' version 2.4.2 from 2011-04-26.

Automatic conversion script
Id: cif_fix_values 4268 2015-11-12 08:31:59Z antanas 

 Adding full bibliography for 7039107--7039110.cif.
;
_cod_database_code 7039107
_shelx_shelxl_version_number 2014/7
_shelx_space_group_comment
;
The symmetry employed for this shelxl refinement is uniquely defined
by the following loop, which should always be used as a source of
symmetry information in preference to the above space-group names.
They are only intended as comments.
;
_solvent_exptl_crystal_recrystallization_method 'MeOH, H2O'

loop_
_space_group_symop_operation_xyz
'x, y, z'
'-x, y, -z+1/2'
'x+1/2, y+1/2, z'
'-x+1/2, y+1/2, -z+1/2'
'-x, -y, -z'
'x, -y, z-1/2'
'-x+1/2, -y+1/2, -z'
'x+1/2, -y+1/2, z-1/2'

loop_
_atom_site_label
_atom_site_type_symbol
_atom_site_fract_x
_atom_site_fract_y
_atom_site_fract_z
_atom_site_U_iso_or_equiv
_atom_site_adp_type
_atom_site_occupancy
_atom_site_site_symmetry_order
_atom_site_calc_flag
_atom_site_refinement_flags_posn
_atom_site_refinement_flags_adp
_atom_site_refinement_flags_occupancy
_atom_site_disorder_assembly
_atom_site_disorder_group
Gd1 Gd 0.5000 0.75663(2) 0.7500 0.02512(8) Uani 1 2 d S T P . .
Co1 Co 0.38946(2) 0.93644(4) 0.70880(3) 0.03124(12) Uani 1 1 d . . . . .
O2 O 0.41063(10) 0.8399(2) 0.63848(16) 0.0303(5) Uani 1 1 d . . . . .
O3 O 0.46609(11) 0.9104(2) 0.80678(17) 0.0350(6) Uani 1 1 d . . . . .
O5 O 0.35324(11) 0.8180(2) 0.74548(17) 0.0353(6) Uani 1 1 d . . . . .
O1 O 0.45202(11) 0.6883(2) 0.57666(18) 0.0380(6) Uani 1 1 d . . . . .
O4 O 0.42158(11) 0.6830(2) 0.7751(2) 0.0449(7) Uani 1 1 d . . . . .
O7 O 0.5000 0.5557(3) 0.7500 0.0633(13) Uani 1 2 d S T P . .
N1 N 0.31292(14) 0.9708(3) 0.6176(2) 0.0406(7) Uani 1 1 d . . . . .
O6 O 0.42449(18) 1.0571(3) 0.6700(3) 0.0659(10) Uani 1 1 d D . . . .
C7 C 0.37286(14) 0.8032(3) 0.5572(2) 0.0271(6) Uani 1 1 d . . . . .
C2 C 0.39425(16) 0.7192(3) 0.5198(2) 0.0319(7) Uani 1 1 d . . . . .
N2 N 0.37208(16) 1.0300(3) 0.7869(3) 0.0481(9) Uani 1 1 d . . . . .
C6 C 0.31401(15) 0.8419(3) 0.5070(2) 0.0321(7) Uani 1 1 d . . . . .
C8 C 0.28740(17) 0.9260(3) 0.5397(3) 0.0398(9) Uani 1 1 d . . . . .
H8 H 0.2488 0.9491 0.5009 0.048 Uiso 1 1 calc R U . . .
C12 C 0.46702(19) 0.9490(4) 0.8887(3) 0.0461(10) Uani 1 1 d . . . . .
H12A H 0.5076 0.9656 0.9333 0.055 Uiso 0.51(5) 1 calc R U P A 1
H12B H 0.4508 0.8924 0.9135 0.055 Uiso 0.51(5) 1 calc R U P A 1
H12C H 0.4948 1.0111 0.9120 0.055 Uiso 0.49(5) 1 calc R U P A 2
H12D H 0.4816 0.8892 0.9332 0.055 Uiso 0.49(5) 1 calc R U P A 2
C3 C 0.35919(18) 0.6767(3) 0.4346(3) 0.0408(9) Uani 1 1 d . . . . .
H3 H 0.3744 0.6227 0.4102 0.049 Uiso 1 1 calc R U . . .
C5 C 0.27875(17) 0.7961(4) 0.4201(3) 0.0421(9) Uani 1 1 d . . . . .
H5 H 0.2399 0.8218 0.3861 0.051 Uiso 1 1 calc R U . . .
C4 C 0.30065(19) 0.7148(4) 0.3850(3) 0.0452(10) Uani 1 1 d . . . . .
H4 H 0.2765 0.6848 0.3281 0.054 Uiso 1 1 calc R U . . .
C13 C 0.37533(17) 0.7222(4) 0.7747(3) 0.0388(9) Uani 1 1 d . . . . .
C1 C 0.4761(2) 0.6012(4) 0.5413(3) 0.0600(13) Uani 1 1 d . . . . .
H1A H 0.5163 0.5847 0.5849 0.090 Uiso 1 1 calc R U . . .
H1B H 0.4521 0.5348 0.5296 0.090 Uiso 1 1 calc R U . . .
H1C H 0.4757 0.6265 0.4859 0.090 Uiso 1 1 calc R U . . .
C14 C 0.34163(19) 0.6501(4) 0.8110(3) 0.0541(12) Uani 1 1 d . . . . .
H14A H 0.3073 0.6903 0.8066 0.081 Uiso 1 1 calc R U . . .
H14B H 0.3290 0.5823 0.7761 0.081 Uiso 1 1 calc R U . . .
H14C H 0.3671 0.6319 0.8733 0.081 Uiso 1 1 calc R U . . .
C9 C 0.2821(2) 1.0539(4) 0.6478(4) 0.0583(12) Uani 1 1 d . . . . .
H9A H 0.2532 1.0167 0.6623 0.070 Uiso 0.51(5) 1 calc R U P A 1
H9B H 0.2612 1.1079 0.5999 0.070 Uiso 0.51(5) 1 calc R U P A 1
H9C H 0.2396 1.0391 0.6198 0.070 Uiso 0.49(5) 1 calc R U P A 2
H9D H 0.2885 1.1292 0.6315 0.070 Uiso 0.49(5) 1 calc R U P A 2
C2A C 0.3299(5) 1.1148(10) 0.7335(8) 0.071(3) Uani 0.5 1 d . . P B 1
H2A1 H 0.3496 1.1730 0.7161 0.085 Uiso 0.5 1 calc R U P B 1
H2A2 H 0.3114 1.1488 0.7677 0.085 Uiso 0.5 1 calc R U P B 1
C1B C 0.4274(5) 1.0587(10) 0.8642(7) 0.066(3) Uani 0.5 1 d . . P B 1
H1B1 H 0.4204 1.0815 0.9147 0.079 Uiso 0.5 1 calc R U P B 1
H1B2 H 0.4471 1.1196 0.8494 0.079 Uiso 0.5 1 calc R U P B 1
C1A C 0.4063(4) 0.9870(9) 0.8778(6) 0.053(2) Uani 0.5 1 d . . P B 2
H1A1 H 0.3855 0.9244 0.8881 0.064 Uiso 0.5 1 calc R U P B 2
H1A2 H 0.4113 1.0451 0.9218 0.064 Uiso 0.5 1 calc R U P B 2
C2B C 0.3083(4) 1.0424(9) 0.7481(6) 0.051(2) Uani 0.5 1 d . . P B 2
H2B1 H 0.2987 1.1082 0.7734 0.061 Uiso 0.5 1 calc R U P B 2
H2B2 H 0.2913 0.9774 0.7630 0.061 Uiso 0.5 1 calc R U P B 2
N1N N 0.3069(5) 0.8879(9) 0.9150(7) 0.094(3) Uani 0.5 1 d D U P C 1
O1N O 0.2766(4) 0.9338(8) 0.8414(6) 0.091(3) Uani 0.5 1 d D U P C 1
O2N O 0.3627(5) 0.9048(9) 0.9569(7) 0.105(3) Uani 0.5 1 d D U P C 1
O3N O 0.2779(6) 0.8236(9) 0.9458(7) 0.129(4) Uani 0.5 1 d D U P C 1
O3A O 0.3232(14) 0.8299(17) 0.9955(15) 0.129(4) Uani 0.3 1 d . U P D 2
O3B O 0.2319(11) 0.8811(18) 0.8486(16) 0.100(6) Uiso 0.25 1 d . . P E 2
O2A O 0.3730(15) 0.833(3) 1.020(2) 0.114(9) Uiso 0.2 1 d . . P F 3
O1A O 0.1948(12) 0.908(2) 0.8080(18) 0.117(7) Uiso 0.25 1 d . . P G 3
H1W H 0.403(5) 1.060(12) 0.6044(15) 0.26(6) Uiso 1 1 d D . . . .
H2W H 0.4658(18) 1.079(8) 0.711(6) 0.20(5) Uiso 1 1 d D . . . .

loop_
_atom_site_aniso_label
_atom_site_aniso_U_11
_atom_site_aniso_U_22
_atom_site_aniso_U_33
_atom_site_aniso_U_23
_atom_site_aniso_U_13
_atom_site_aniso_U_12
Gd1 0.02229(12) 0.02681(12) 0.02635(13) 0.000 0.01110(9) 0.000
Co1 0.0276(2) 0.0347(2) 0.0345(3) -0.00553(19) 0.0168(2) 0.00296(18)
O2 0.0261(11) 0.0379(12) 0.0259(12) -0.0047(10) 0.0111(10) 0.0057(9)
O3 0.0281(12) 0.0473(14) 0.0309(13) -0.0122(11) 0.0144(11) -0.0027(11)
O5 0.0250(11) 0.0483(15) 0.0354(14) -0.0032(11) 0.0161(11) -0.0038(11)
O1 0.0305(12) 0.0436(14) 0.0388(14) -0.0168(11) 0.0148(11) 0.0026(11)
O4 0.0289(13) 0.0469(15) 0.0610(18) 0.0131(13) 0.0224(13) -0.0022(11)
O7 0.103(4) 0.033(2) 0.076(3) 0.000 0.060(3) 0.000
N1 0.0349(16) 0.0441(17) 0.045(2) 0.0052(15) 0.0199(15) 0.0122(14)
O6 0.066(2) 0.0525(19) 0.093(3) 0.0026(19) 0.048(2) 0.0022(17)
C7 0.0261(15) 0.0323(16) 0.0258(16) 0.0014(13) 0.0142(13) -0.0033(13)
C2 0.0291(17) 0.0346(16) 0.0317(18) -0.0053(14) 0.0135(15) -0.0046(13)
N2 0.0420(18) 0.055(2) 0.051(2) -0.0197(17) 0.0242(17) 0.0048(16)
C6 0.0271(16) 0.0394(18) 0.0297(18) 0.0063(14) 0.0127(14) -0.0024(14)
C8 0.0300(17) 0.051(2) 0.038(2) 0.0138(17) 0.0148(16) 0.0079(16)
C12 0.040(2) 0.062(3) 0.036(2) -0.0159(19) 0.0166(18) -0.0034(19)
C3 0.042(2) 0.044(2) 0.037(2) -0.0122(16) 0.0182(17) -0.0096(16)
C5 0.0304(18) 0.055(2) 0.033(2) 0.0063(17) 0.0074(16) -0.0093(17)
C4 0.043(2) 0.053(2) 0.0288(19) -0.0056(17) 0.0077(17) -0.0157(19)
C13 0.0270(17) 0.051(2) 0.037(2) 0.0008(16) 0.0137(16) -0.0090(15)
C1 0.050(3) 0.070(3) 0.055(3) -0.028(2) 0.019(2) 0.018(2)
C14 0.034(2) 0.072(3) 0.056(3) 0.014(2) 0.020(2) -0.011(2)
C9 0.047(2) 0.064(3) 0.068(3) 0.000(2) 0.030(2) 0.025(2)
C2A 0.078(7) 0.061(6) 0.092(9) -0.009(6) 0.054(7) 0.027(6)
C1B 0.056(6) 0.075(7) 0.065(7) -0.037(6) 0.027(5) 0.006(5)
C1A 0.049(5) 0.069(6) 0.050(5) -0.019(5) 0.030(4) -0.007(5)
C2B 0.035(4) 0.060(5) 0.060(6) -0.011(5) 0.025(4) 0.007(4)
N1N 0.128(7) 0.082(6) 0.098(6) -0.030(5) 0.076(6) 0.012(6)
O1N 0.115(7) 0.086(6) 0.097(6) -0.032(4) 0.069(5) -0.006(5)
O2N 0.127(6) 0.115(7) 0.099(6) -0.029(6) 0.075(6) 0.007(6)
O3N 0.215(12) 0.099(5) 0.110(8) -0.060(6) 0.105(8) -0.053(7)
O3A 0.215(12) 0.099(5) 0.110(8) -0.060(6) 0.105(8) -0.053(7)

loop_
_atom_type_symbol
_atom_type_description
_atom_type_scat_dispersion_real
_atom_type_scat_dispersion_imag
_atom_type_scat_source
C C 0.0033 0.0016 'International Tables Vol C Tables 4.2.6.8 and 6.1.1.4'
H H 0.0000 0.0000 'International Tables Vol C Tables 4.2.6.8 and 6.1.1.4'
Co Co 0.3494 0.9721 'International Tables Vol C Tables 4.2.6.8 and 6.1.1.4'
Gd Gd -0.1653 3.9035 'International Tables Vol C Tables 4.2.6.8 and 6.1.1.4'
N N 0.0061 0.0033 'International Tables Vol C Tables 4.2.6.8 and 6.1.1.4'
O O 0.0106 0.0060 'International Tables Vol C Tables 4.2.6.8 and 6.1.1.4'

loop_
_geom_angle_atom_site_label_1
_geom_angle_atom_site_label_2
_geom_angle_atom_site_label_3
_geom_angle
_geom_angle_site_symmetry_1
_geom_angle_site_symmetry_3
O4 Gd1 O4 136.34(14) . 2_656
O4 Gd1 O2 73.83(9) . .
O4 Gd1 O2 126.04(10) 2_656 .
O4 Gd1 O2 126.04(10) . 2_656
O4 Gd1 O2 73.83(9) 2_656 2_656
O2 Gd1 O2 130.77(12) . 2_656
O4 Gd1 O3 146.16(9) . 2_656
O4 Gd1 O3 74.96(10) 2_656 2_656
O2 Gd1 O3 75.81(8) . 2_656
O2 Gd1 O3 66.74(8) 2_656 2_656
O4 Gd1 O3 74.96(10) . .
O4 Gd1 O3 146.16(9) 2_656 .
O2 Gd1 O3 66.75(8) . .
O2 Gd1 O3 75.81(8) 2_656 .
O3 Gd1 O3 79.63(13) 2_656 .
O4 Gd1 O7 68.17(7) . .
O4 Gd1 O7 68.17(7) 2_656 .
O2 Gd1 O7 114.62(6) . .
O2 Gd1 O7 114.62(6) 2_656 .
O3 Gd1 O7 140.19(7) 2_656 .
O3 Gd1 O7 140.19(7) . .
O4 Gd1 O1 72.90(9) . 2_656
O4 Gd1 O1 93.92(10) 2_656 2_656
O2 Gd1 O1 139.71(8) . 2_656
O2 Gd1 O1 59.34(8) 2_656 2_656
O3 Gd1 O1 125.87(8) 2_656 2_656
O3 Gd1 O1 83.12(9) . 2_656
O7 Gd1 O1 72.33(6) . 2_656
O4 Gd1 O1 93.92(10) . .
O4 Gd1 O1 72.90(9) 2_656 .
O2 Gd1 O1 59.34(8) . .
O2 Gd1 O1 139.71(8) 2_656 .
O3 Gd1 O1 83.12(9) 2_656 .
O3 Gd1 O1 125.87(8) . .
O7 Gd1 O1 72.33(6) . .
O1 Gd1 O1 144.67(12) 2_656 .
O4 Gd1 Co1 152.92(8) . 2_656
O4 Gd1 Co1 65.73(7) 2_656 2_656
O2 Gd1 Co1 107.28(6) . 2_656
O2 Gd1 Co1 33.50(6) 2_656 2_656
O3 Gd1 Co1 34.04(6) 2_656 2_656
O3 Gd1 Co1 80.71(7) . 2_656
O7 Gd1 Co1 130.130(16) . 2_656
O1 Gd1 Co1 92.73(5) 2_656 2_656
O1 Gd1 Co1 110.09(6) . 2_656
O4 Gd1 Co1 65.73(7) . .
O4 Gd1 Co1 152.92(8) 2_656 .
O2 Gd1 Co1 33.50(6) . .
O2 Gd1 Co1 107.28(6) 2_656 .
O3 Gd1 Co1 80.71(6) 2_656 .
O3 Gd1 Co1 34.04(6) . .
O7 Gd1 Co1 130.129(16) . .
O1 Gd1 Co1 110.09(6) 2_656 .
O1 Gd1 Co1 92.73(5) . .
Co1 Gd1 Co1 99.74(3) 2_656 .
O2 Co1 N1 96.41(13) . .
O2 Co1 O3 88.03(10) . .
N1 Co1 O3 175.52(13) . .
O2 Co1 N2 176.26(14) . .
N1 Co1 N2 87.14(15) . .
O3 Co1 N2 88.44(13) . .
O2 Co1 O5 93.04(11) . .
N1 Co1 O5 87.39(13) . .
O3 Co1 O5 93.02(11) . .
N2 Co1 O5 85.91(15) . .
O2 Co1 O6 87.21(14) . .
N1 Co1 O6 91.49(17) . .
O3 Co1 O6 88.09(16) . .
N2 Co1 O6 93.91(17) . .
O5 Co1 O6 178.87(15) . .
O2 Co1 Gd1 44.48(7) . .
N1 Co1 Gd1 139.76(10) . .
O3 Co1 Gd1 44.72(7) . .
N2 Co1 Gd1 131.81(11) . .
O5 Co1 Gd1 86.16(8) . .
O6 Co1 Gd1 94.78(11) . .
C7 O2 Co1 124.0(2) . .
C7 O2 Gd1 129.8(2) . .
Co1 O2 Gd1 102.02(10) . .
C12 O3 Co1 109.4(2) . .
C12 O3 Gd1 140.3(3) . .
Co1 O3 Gd1 101.24(10) . .
C13 O5 Co1 126.5(2) . .
C2 O1 C1 114.8(3) . .
C2 O1 Gd1 118.2(2) . .
C1 O1 Gd1 125.5(2) . .
C13 O4 Gd1 135.2(3) . .
C8 N1 C9 121.7(3) . .
C8 N1 Co1 126.0(3) . .
C9 N1 Co1 112.3(3) . .
Co1 O6 H1W 107(8) . .
Co1 O6 H2W 118(6) . .
H1W O6 H2W 129(10) . .
O2 C7 C2 116.3(3) . .
O2 C7 C6 124.8(3) . .
C2 C7 C6 118.9(3) . .
O1 C2 C7 112.7(3) . .
O1 C2 C3 126.1(3) . .
C7 C2 C3 121.2(3) . .
C1A N2 C2B 121.1(6) . .
C1B N2 C2A 121.6(8) . .
C1B N2 Co1 108.4(4) . .
C1A N2 Co1 106.7(4) . .
C2B N2 Co1 108.1(4) . .
C2A N2 Co1 109.1(5) . .
C7 C6 C5 118.7(4) . .
C7 C6 C8 123.4(3) . .
C5 C6 C8 117.9(3) . .
N1 C8 C6 124.6(3) . .
N1 C8 H8 117.7 . .
C6 C8 H8 117.7 . .
O3 C12 C1A 113.7(5) . .
O3 C12 C1B 106.7(5) . .
O3 C12 H12A 110.4 . .
C1B C12 H12A 110.4 . .
O3 C12 H12B 110.4 . .
C1B C12 H12B 110.4 . .
H12A C12 H12B 108.6 . .
O3 C12 H12C 108.8 . .
C1A C12 H12C 108.8 . .
O3 C12 H12D 108.8 . .
C1A C12 H12D 108.8 . .
H12C C12 H12D 107.7 . .
C2 C3 C4 119.8(4) . .
C2 C3 H3 120.1 . .
C4 C3 H3 120.1 . .
C4 C5 C6 121.2(4) . .
C4 C5 H5 119.4 . .
C6 C5 H5 119.4 . .
C5 C4 C3 120.1(4) . .
C5 C4 H4 120.0 . .
C3 C4 H4 120.0 . .
O4 C13 O5 125.8(4) . .
O4 C13 C14 118.3(4) . .
O5 C13 C14 115.9(4) . .
O1 C1 H1A 109.5 . .
O1 C1 H1B 109.5 . .
H1A C1 H1B 109.5 . .
O1 C1 H1C 109.5 . .
H1A C1 H1C 109.5 . .
H1B C1 H1C 109.5 . .
C13 C14 H14A 109.5 . .
C13 C14 H14B 109.5 . .
H14A C14 H14B 109.5 . .
C13 C14 H14C 109.5 . .
H14A C14 H14C 109.5 . .
H14B C14 H14C 109.5 . .
N1 C9 C2B 106.3(5) . .
N1 C9 C2A 108.3(5) . .
N1 C9 H9A 110.0 . .
C2A C9 H9A 110.0 . .
N1 C9 H9B 110.0 . .
C2A C9 H9B 110.0 . .
H9A C9 H9B 108.4 . .
N1 C9 H9C 110.5 . .
C2B C9 H9C 110.5 . .
N1 C9 H9D 110.5 . .
C2B C9 H9D 110.5 . .
H9C C9 H9D 108.7 . .
N2 C2A C9 106.2(7) . .
N2 C2A H2A1 110.5 . .
C9 C2A H2A1 110.5 . .
N2 C2A H2A2 110.5 . .
C9 C2A H2A2 110.5 . .
H2A1 C2A H2A2 108.7 . .
N2 C1B C12 105.9(7) . .
N2 C1B H1B1 110.6 . .
C12 C1B H1B1 110.6 . .
N2 C1B H1B2 110.6 . .
C12 C1B H1B2 110.6 . .
H1B1 C1B H1B2 108.7 . .
N2 C1A C12 108.7(6) . .
N2 C1A H1A1 110.0 . .
C12 C1A H1A1 110.0 . .
N2 C1A H1A2 110.0 . .
C12 C1A H1A2 110.0 . .
H1A1 C1A H1A2 108.3 . .
N2 C2B C9 110.3(6) . .
N2 C2B H2B1 109.6 . .
C9 C2B H2B1 109.6 . .
N2 C2B H2B2 109.6 . .
C9 C2B H2B2 109.6 . .
H2B1 C2B H2B2 108.1 . .
O2N N1N O1N 120.4(11) . .
O2N N1N O3N 123.6(11) . .
O1N N1N O3N 116.0(11) . .

loop_
_geom_bond_atom_site_label_1
_geom_bond_atom_site_label_2
_geom_bond_distance
_geom_bond_site_symmetry_2
Gd1 O4 2.360(3) .
Gd1 O4 2.360(3) 2_656
Gd1 O2 2.383(2) .
Gd1 O2 2.383(2) 2_656
Gd1 O3 2.386(3) 2_656
Gd1 O3 2.386(3) .
Gd1 O7 2.396(4) .
Gd1 O1 2.685(3) 2_656
Gd1 O1 2.685(3) .
Gd1 Co1 3.3267(9) 2_656
Gd1 Co1 3.3267(8) .
Co1 O2 1.877(2) .
Co1 N1 1.875(3) .
Co1 O3 1.899(3) .
Co1 N2 1.901(3) .
Co1 O5 1.922(3) .
Co1 O6 1.941(4) .
O2 C7 1.320(4) .
O3 C12 1.422(5) .
O5 C13 1.267(5) .
O1 C2 1.375(4) .
O1 C1 1.452(4) .
O4 C13 1.250(5) .
N1 C8 1.269(5) .
N1 C9 1.476(5) .
O6 H1W 0.97(2) .
O6 H2W 0.98(2) .
C7 C2 1.406(5) .
C7 C6 1.406(5) .
C2 C3 1.377(5) .
N2 C1B 1.441(11) .
N2 C1A 1.447(11) .
N2 C2B 1.439(9) .
N2 C2A 1.442(11) .
C6 C5 1.413(5) .
C6 C8 1.440(5) .
C8 H8 0.9300 .
C12 C1A 1.523(10) .
C12 C1B 1.581(11) .
C12 H12A 0.9700 .
C12 H12B 0.9700 .
C12 H12C 0.9700 .
C12 H12D 0.9700 .
C3 C4 1.397(6) .
C3 H3 0.9300 .
C5 C4 1.367(7) .
C5 H5 0.9300 .
C4 H4 0.9300 .
C13 C14 1.509(6) .
C1 H1A 0.9600 .
C1 H1B 0.9600 .
C1 H1C 0.9600 .
C14 H14A 0.9600 .
C14 H14B 0.9600 .
C14 H14C 0.9600 .
C9 C2B 1.489(11) .
C9 C2A 1.560(13) .
C9 H9A 0.9700 .
C9 H9B 0.9700 .
C9 H9C 0.9700 .
C9 H9D 0.9700 .
C2A H2A1 0.9700 .
C2A H2A2 0.9700 .
C1B H1B1 0.9700 .
C1B H1B2 0.9700 .
C1A H1A1 0.9700 .
C1A H1A2 0.9700 .
C2B H2B1 0.9700 .
C2B H2B2 0.9700 .
N1N O2N 1.267(11) .
N1N O1N 1.234(11) .
N1N O3N 1.311(12) .

loop_
_geom_torsion_atom_site_label_1
_geom_torsion_atom_site_label_2
_geom_torsion_atom_site_label_3
_geom_torsion_atom_site_label_4
_geom_torsion
N1 Co1 O2 C7 -10.0(3)
O3 Co1 O2 C7 170.6(3)
O5 Co1 O2 C7 77.7(3)
O6 Co1 O2 C7 -101.2(3)
Gd1 Co1 O2 C7 159.1(3)
N1 Co1 O2 Gd1 -169.10(13)
O3 Co1 O2 Gd1 11.53(11)
O5 Co1 O2 Gd1 -81.38(11)
O6 Co1 O2 Gd1 99.72(16)
O2 Co1 O3 C12 -166.0(3)
N2 Co1 O3 C12 12.8(3)
O5 Co1 O3 C12 -73.0(3)
O6 Co1 O3 C12 106.8(3)
Gd1 Co1 O3 C12 -154.5(3)
O2 Co1 O3 Gd1 -11.48(11)
N2 Co1 O3 Gd1 167.28(15)
O5 Co1 O3 Gd1 81.46(12)
O6 Co1 O3 Gd1 -98.76(15)
O2 Co1 N1 C8 6.7(4)
N2 Co1 N1 C8 -172.1(4)
O5 Co1 N1 C8 -86.1(4)
O6 Co1 N1 C8 94.1(4)
Gd1 Co1 N1 C8 -5.1(5)
O2 Co1 N1 C9 -176.7(3)
N2 Co1 N1 C9 4.4(3)
O5 Co1 N1 C9 90.5(3)
O6 Co1 N1 C9 -89.4(3)
Gd1 Co1 N1 C9 171.4(3)
Co1 O2 C7 C2 -171.2(2)
Gd1 O2 C7 C2 -18.3(4)
Co1 O2 C7 C6 8.7(5)
Gd1 O2 C7 C6 161.7(2)
C1 O1 C2 C7 179.6(4)
Gd1 O1 C2 C7 12.7(4)
C1 O1 C2 C3 -1.0(6)
Gd1 O1 C2 C3 -167.9(3)
O2 C7 C2 O1 0.9(5)
C6 C7 C2 O1 -179.1(3)
O2 C7 C2 C3 -178.5(3)
C6 C7 C2 C3 1.5(5)
O2 C7 C6 C5 179.1(3)
C2 C7 C6 C5 -0.9(5)
O2 C7 C6 C8 -1.1(5)
C2 C7 C6 C8 178.8(3)
C9 N1 C8 C6 -177.9(4)
Co1 N1 C8 C6 -1.6(6)
C7 C6 C8 N1 -2.8(6)
C5 C6 C8 N1 177.0(4)
Co1 O3 C12 C1A 6.6(6)
Gd1 O3 C12 C1A -132.0(6)
Co1 O3 C12 C1B -36.4(6)
Gd1 O3 C12 C1B -174.9(5)
O1 C2 C3 C4 178.8(4)
C7 C2 C3 C4 -1.9(6)
C7 C6 C5 C4 0.7(6)
C8 C6 C5 C4 -179.1(4)
C6 C5 C4 C3 -1.1(7)
C2 C3 C4 C5 1.6(6)
Gd1 O4 C13 O5 11.5(7)
Gd1 O4 C13 C14 -169.2(3)
Co1 O5 C13 O4 -8.7(6)
Co1 O5 C13 C14 171.9(3)
C8 N1 C9 C2B 150.5(6)
Co1 N1 C9 C2B -26.2(6)
C8 N1 C9 C2A -165.1(7)
Co1 N1 C9 C2A 18.2(7)
C1B N2 C2A C9 170.3(7)
Co1 N2 C2A C9 43.1(9)
N1 C9 C2A N2 -39.4(9)
C2A N2 C1B C12 -166.5(7)
Co1 N2 C1B C12 -39.1(9)
O3 C12 C1B N2 49.9(9)
C2B N2 C1A C12 162.2(6)
Co1 N2 C1A C12 38.2(8)
O3 C12 C1A N2 -30.1(9)
C1A N2 C2B C9 -162.8(7)
Co1 N2 C2B C9 -39.4(8)
N1 C9 C2B N2 42.5(8)
